data_7713172
loop_
_publ_author_name
'Wang, Shuang-Long'
'Yuan, Wen-Li'
'Zhao, Ying'
'Cheng, Kun-Lun'
'Tao, Guo-Hong'
'He, Ling'

_publ_section_title
;
 Low-melting Multicharge Ionic Liquids with [Ln(NO3)5]2&#x2212; (Ln =
 Ho--Lu): Structural, Electrostatic, Thermochemical, and Fluorescence
 Properties
;
_journal_name_full 'Dalton Transactions'
_journal_paper_doi 10.1039/D3DT00937H
_journal_year 2023
_chemical_formula_moiety 'Lu N5 O15, 2(C6 H11 N2)'
_chemical_formula_sum 'C12 H22 Lu N9 O15'
_chemical_formula_weight 707.35
_chemical_name_systematic '[MC1mim]2[Lu(NO3)5]'
_space_group_crystal_system monoclinic
_space_group_IT_number 15
_space_group_name_Hall '-I 2ya'
_space_group_name_H-M_alt 'I 1 2/a 1'
_atom_sites_solution_hydrogens geom
_atom_sites_solution_primary dual
_audit_creation_date 2023-05-19
_audit_creation_method
;
Olex2 1.5-ac5-024
(compiled 2022.04.12 svn.rca3783a0 for Rigaku Oxford Diffraction, GUI svn.r6498)
;
_audit_update_record
;
2023-05-21 deposited with the CCDC.	2023-05-26 downloaded from the CCDC.
;
_cell_angle_alpha 90
_cell_angle_beta 91.417(4)
_cell_angle_gamma 90
_cell_formula_units_Z 4
_cell_length_a 15.5030(6)
_cell_length_b 9.6407(5)
_cell_length_c 16.5976(6)
_cell_measurement_reflns_used 4201
_cell_measurement_temperature 293(2)
_cell_measurement_theta_max 71.9960
_cell_measurement_theta_min 3.9850
_cell_volume 2479.91(18)
_computing_cell_refinement 'CrysAlisPro 1.171.42.89a (Rigaku OD, 2023)'
_computing_data_collection 'CrysAlisPro 1.171.42.89a (Rigaku OD, 2023)'
_computing_data_reduction 'CrysAlisPro 1.171.42.89a (Rigaku OD, 2023)'
_computing_molecular_graphics 'Olex2 1.5-ac5-024 (Dolomanov et al., 2009)'
_computing_publication_material 'Olex2 1.5-ac5-024 (Dolomanov et al., 2009)'
_computing_structure_refinement 'SHELXL 2019/2 (Sheldrick, 2015)'
_computing_structure_solution 'SHELXT 2018/2 (Sheldrick, 2018)'
_diffrn_ambient_temperature 293(2)
_diffrn_detector 'CCD plate'
_diffrn_detector_area_resol_mean 15.9595
_diffrn_detector_type EosS2
_diffrn_measured_fraction_theta_full 1.000
_diffrn_measured_fraction_theta_max 1.000
_diffrn_measurement_details
;
List of Runs (angles in degrees, time in seconds):

  # Type    Start    End  Width  t~exp~   \w     \q     \k     \f   Frames
#--------------------------------------------------------------------------
  1  \w     23.00  89.00   1.00    1.00    --   36.04-125.00 120.00   66
  2  \w     17.00 105.00   1.00    1.00    --   36.04  38.00 -90.00   88
  3  \w     23.00  89.00   1.00    1.00    --   36.04-125.00 -30.00   66
  4  \w    -33.00  55.00   1.00    1.00    --   36.04 -38.00 -30.00   88
  5  \w     23.00  89.00   1.00    1.00    --   36.04-125.00   0.00   66
  6  \w     17.00 105.00   1.00    1.00    --   36.04  38.00 120.00   88
  7  \w     40.00  98.00   1.00    1.49    --  108.00 -45.00-150.00   58
  8  \w     91.00 176.00   1.00    1.49    --  108.00  45.00 -30.00   85
  9  \w     38.00  91.00   1.00    1.49    --  108.00 -30.00 150.00   53
 10  \w     40.00  98.00   1.00    1.49    --  108.00 -45.00 -90.00   58
 11  \w     39.00 177.00   1.00    1.49    --  108.00   0.00 -60.00  138
 12  \w     38.00  91.00   1.00    1.49    --  108.00 -30.00  90.00   53
 13  \w     40.00  98.00   1.00    1.49    --  108.00 -45.00-120.00   58
 14  \w     38.00  91.00   1.00    1.49    --  108.00 -30.00  30.00   53
 15  \w     38.00  91.00   1.00    1.49    --  108.00 -30.00 -90.00   53
 16  \w     40.00  98.00   1.00    1.49    --  108.00 -45.00  90.00   58
 17  \w      9.00 102.00   1.00    1.00    --   36.04  77.00 150.00   93
 18  \w     19.00 103.00   1.00    1.00    --   36.04  57.00   0.00   84
;
_diffrn_measurement_device 'four-circle diffractometer'
_diffrn_measurement_device_type 'New Gemini, Dual, Cu at home/near, EosS2'
_diffrn_measurement_method '\w scans'
_diffrn_orient_matrix_type 'CrysAlisPro convention (1999,Acta A55,543-557)'
_diffrn_orient_matrix_UB_11 -0.0700881000
_diffrn_orient_matrix_UB_12 0.0617342000
_diffrn_orient_matrix_UB_13 0.0535833000
_diffrn_orient_matrix_UB_21 -0.0660309000
_diffrn_orient_matrix_UB_22 -0.1042530000
_diffrn_orient_matrix_UB_23 -0.0353014000
_diffrn_orient_matrix_UB_31 0.0245881000
_diffrn_orient_matrix_UB_32 -0.1042732000
_diffrn_orient_matrix_UB_33 0.0670863000
_diffrn_radiation_monochromator graphite
_diffrn_radiation_probe x-ray
_diffrn_radiation_type 'Cu K\a'
_diffrn_radiation_wavelength 1.54184
_diffrn_reflns_av_R_equivalents 0.1188
_diffrn_reflns_av_unetI/netI 0.0865
_diffrn_reflns_Laue_measured_fraction_full 1.000
_diffrn_reflns_Laue_measured_fraction_max 1.000
_diffrn_reflns_limit_h_max 18
_diffrn_reflns_limit_h_min -18
_diffrn_reflns_limit_k_max 8
_diffrn_reflns_limit_k_min -11
_diffrn_reflns_limit_l_max 19
_diffrn_reflns_limit_l_min -19
_diffrn_reflns_number 6677
_diffrn_reflns_point_group_measured_fraction_full 1.000
_diffrn_reflns_point_group_measured_fraction_max 1.000
_diffrn_reflns_theta_full 67.077
_diffrn_reflns_theta_max 67.077
_diffrn_reflns_theta_min 5.306
_diffrn_source 'fine-focus sealed X-ray tube'
_diffrn_source_type 'Enhance (Cu) X-ray Source'
_exptl_absorpt_coefficient_mu 8.421
_exptl_absorpt_correction_T_max 0.243
_exptl_absorpt_correction_T_min 0.019
_exptl_absorpt_correction_type analytical
_exptl_absorpt_process_details
;
CrysAlisPro 1.171.42.89a (Rigaku Oxford Diffraction, 2023)
Analytical numeric absorption correction using a multifaceted crystal
model based on expressions derived by R.C. Clark & J.S. Reid.
(Clark, R. C. & Reid, J. S. (1995). Acta Cryst. A51, 887-897)
Empirical absorption correction using spherical harmonics,
implemented in SCALE3 ABSPACK scaling algorithm.
;
_exptl_crystal_colour colourless
_exptl_crystal_colour_primary colourless
_exptl_crystal_density_diffrn 1.895
_exptl_crystal_description block
_exptl_crystal_F_000 1392
_exptl_crystal_size_max 0.88
_exptl_crystal_size_mid 0.79
_exptl_crystal_size_min 0.37
_refine_diff_density_max 1.926
_refine_diff_density_min -1.402
_refine_diff_density_rms 0.195
_refine_ls_extinction_coef 0.0032(3)
_refine_ls_extinction_expression Fc^*^=kFc[1+0.001xFc^2^\l^3^/sin(2\q)]^-1/4^
_refine_ls_extinction_method 'SHELXL-2019/2 (Sheldrick 2019)'
_refine_ls_goodness_of_fit_ref 1.065
_refine_ls_hydrogen_treatment constr
_refine_ls_matrix_type full
_refine_ls_number_parameters 173
_refine_ls_number_reflns 2218
_refine_ls_number_restraints 0
_refine_ls_restrained_S_all 1.065
_refine_ls_R_factor_all 0.0642
_refine_ls_R_factor_gt 0.0629
_refine_ls_shift/su_max 0.000
_refine_ls_shift/su_mean 0.000
_refine_ls_structure_factor_coef Fsqd
_refine_ls_weighting_details 'w=1/[\s^2^(Fo^2^)+(0.1097P)^2^] where P=(Fo^2^+2Fc^2^)/3'
_refine_ls_weighting_scheme calc
_refine_ls_wR_factor_gt 0.1473
_refine_ls_wR_factor_ref 0.1493
_reflns_Friedel_coverage 0.000
_reflns_number_gt 2125
_reflns_number_total 2218
_reflns_threshold_expression 'I > 2\s(I)'
_cod_data_source_file d3dt00937h2.cif
_cod_data_source_block tgh-m3lun5-2
_cod_original_cell_volume 2479.92(18)
_cod_database_code 7713172
_shelx_shelxl_version_number 2019/2
_chemical_oxdiff_formula C6H11Lu0.5N4.5O7.5
_shelx_space_group_comment
;
The symmetry employed for this shelxl refinement is uniquely defined
by the following loop, which should always be used as a source of
symmetry information in preference to the above space-group names.
They are only intended as comments.
;
_shelx_estimated_absorpt_t_max 0.147
_shelx_estimated_absorpt_t_min 0.051
_olex2_refinement_description
;
1. Fixed Uiso
 At 1.2 times of:
  All C(H) groups
 At 1.5 times of:
  All C(H,H,H) groups
2.a Aromatic/amide H refined with riding coordinates:
 C4(H4), C6(H6)
2.b Idealised Me refined as rotating group:
 C2(H2A,H2B,H2C), C3(H3A,H3B,H3C), C5(H5A,H5B,H5C)
;
_olex2_submission_special_instructions 'No special instructions were received'
_oxdiff_exptl_absorpt_empirical_details
;
Empirical correction (ABSPACK) includes:
- Absorption correction using spherical harmonics
- Frame scaling
- Detector area scaling
;
_oxdiff_exptl_absorpt_empirical_full_max 71.326
_oxdiff_exptl_absorpt_empirical_full_min 0.352

loop_
_space_group_symop_operation_xyz
'x, y, z'
'-x+1/2, y, -z'
'x+1/2, y+1/2, z+1/2'
'-x+1, y+1/2, -z+1/2'
'-x, -y, -z'
'x-1/2, -y, z'
'-x+1/2, -y+1/2, -z+1/2'
'x, -y+1/2, z+1/2'

loop_
_atom_site_label
_atom_site_type_symbol
_atom_site_fract_x
_atom_site_fract_y
_atom_site_fract_z
_atom_site_U_iso_or_equiv
_atom_site_adp_type
_atom_site_occupancy
_atom_site_site_symmetry_order
_atom_site_calc_flag
_atom_site_refinement_flags_posn
_atom_site_refinement_flags_adp
_atom_site_refinement_flags_occupancy
_atom_site_disorder_assembly
_atom_site_disorder_group
Lu1 Lu 0.750000 0.07226(4) 0.500000 0.0415(3) Uani 1 2 d S T P . .
O1 O 0.6981(4) -0.1276(6) 0.4313(3) 0.0637(12) Uani 1 1 d . . . . .
O2 O 0.6026(4) 0.1569(6) 0.4856(3) 0.0668(13) Uani 1 1 d . . . . .
O3 O 0.6589(6) -0.1384(12) 0.3048(4) 0.106(3) Uani 1 1 d . . . . .
O4 O 0.6331(3) 0.0167(6) 0.5820(3) 0.0628(12) Uani 1 1 d . . . . .
O5 O 0.5053(5) 0.1108(9) 0.5737(5) 0.090(2) Uani 1 1 d . . . . .
O6 O 0.7033(5) 0.0550(6) 0.3597(4) 0.0693(17) Uani 1 1 d . . . . .
O7 O 0.750000 0.4883(11) 0.500000 0.124(5) Uani 1 2 d S T P . .
O8 O 0.7406(4) 0.2934(5) 0.5637(4) 0.0697(14) Uani 1 1 d . . . . .
N1 N 0.750000 0.3626(11) 0.500000 0.069(3) Uani 1 2 d S T P . .
N3 N 0.6857(5) -0.0743(7) 0.3638(5) 0.065(2) Uani 1 1 d . . . . .
N5 N 0.5760(4) 0.0946(6) 0.5480(4) 0.0568(15) Uani 1 1 d . . . . .
N2 N 0.4140(6) 0.5264(12) 0.6647(4) 0.089(3) Uani 1 1 d . . . . .
N4 N 0.5364(7) 0.5928(7) 0.6214(5) 0.0686(19) Uani 1 1 d . . . . .
C1 C 0.4717(7) 0.6333(11) 0.6651(4) 0.077(3) Uani 1 1 d . . . . .
C2 C 0.6126(9) 0.6754(12) 0.6032(7) 0.094(3) Uani 1 1 d . . . . .
H2A H 0.595005 0.760026 0.577140 0.141 Uiso 1 1 calc R U . . .
H2B H 0.649113 0.623753 0.568235 0.141 Uiso 1 1 calc R U . . .
H2C H 0.643769 0.696675 0.652386 0.141 Uiso 1 1 calc R U . . .
C3 C 0.4647(11) 0.7678(14) 0.7069(7) 0.129(6) Uani 1 1 d . . . . .
H3A H 0.506722 0.772001 0.750309 0.194 Uiso 1 1 calc R U . . .
H3B H 0.407912 0.777101 0.728042 0.194 Uiso 1 1 calc R U . . .
H3C H 0.474898 0.841651 0.669565 0.194 Uiso 1 1 calc R U . . .
C4 C 0.5218(8) 0.4613(10) 0.5927(6) 0.078(3) Uani 1 1 d . . . . .
H4 H 0.558516 0.410592 0.560380 0.094 Uiso 1 1 calc R U . . .
C5 C 0.3351(10) 0.524(2) 0.7093(8) 0.134(6) Uani 1 1 d . . . . .
H5A H 0.339208 0.589239 0.752864 0.201 Uiso 1 1 calc R U . . .
H5B H 0.326222 0.432519 0.730484 0.201 Uiso 1 1 calc R U . . .
H5C H 0.287399 0.548365 0.674098 0.201 Uiso 1 1 calc R U . . .
C6 C 0.4460(10) 0.4192(9) 0.6191(7) 0.080(3) Uani 1 1 d . . . . .
H6 H 0.419639 0.334151 0.608911 0.096 Uiso 1 1 calc R U . . .

loop_
_atom_site_aniso_label
_atom_site_aniso_U_11
_atom_site_aniso_U_22
_atom_site_aniso_U_33
_atom_site_aniso_U_23
_atom_site_aniso_U_13
_atom_site_aniso_U_12
Lu1 0.0352(4) 0.0474(4) 0.0419(4) 0.000 -0.00235(19) 0.000
O1 0.064(3) 0.062(3) 0.065(3) -0.011(2) -0.005(2) -0.011(2)
O2 0.052(3) 0.074(3) 0.073(3) 0.010(3) -0.004(2) -0.004(2)
O3 0.112(6) 0.140(7) 0.067(3) -0.043(4) -0.004(4) -0.039(6)
O4 0.050(3) 0.072(3) 0.067(3) 0.009(3) 0.005(2) -0.003(2)
O5 0.051(4) 0.100(4) 0.119(6) -0.028(5) 0.015(4) -0.006(4)
O6 0.071(4) 0.089(4) 0.047(3) -0.003(2) -0.008(3) 0.004(3)
O7 0.165(14) 0.045(5) 0.165(12) 0.000 0.029(10) 0.000
O8 0.075(4) 0.056(3) 0.078(3) -0.017(2) 0.009(3) -0.007(2)
N1 0.058(6) 0.058(5) 0.092(7) 0.000 0.009(5) 0.000
N3 0.040(4) 0.093(6) 0.062(4) -0.018(3) -0.001(3) -0.008(2)
N5 0.032(3) 0.069(3) 0.069(4) -0.026(3) -0.001(3) -0.001(3)
N2 0.079(6) 0.137(8) 0.050(3) 0.020(5) -0.001(3) 0.032(6)
N4 0.081(5) 0.061(3) 0.063(4) 0.002(3) -0.011(4) 0.007(3)
C1 0.095(7) 0.089(6) 0.047(3) -0.001(4) -0.020(4) 0.037(5)
C2 0.098(8) 0.088(7) 0.094(6) 0.013(5) -0.010(6) -0.012(6)
C3 0.165(15) 0.125(10) 0.095(7) -0.043(7) -0.047(8) 0.077(10)
C4 0.106(8) 0.059(4) 0.070(5) 0.005(4) 0.016(5) 0.004(5)
C5 0.080(9) 0.246(19) 0.077(7) 0.045(11) 0.010(6) 0.034(12)
C6 0.097(9) 0.081(6) 0.063(5) 0.007(3) -0.001(5) -0.009(4)

loop_
_atom_type_symbol
_atom_type_description
_atom_type_scat_dispersion_real
_atom_type_scat_dispersion_imag
_atom_type_scat_source
C C 0.0181 0.0091 'International Tables Vol C Tables 4.2.6.8 and 6.1.1.4'
H H 0.0000 0.0000 'International Tables Vol C Tables 4.2.6.8 and 6.1.1.4'
Lu Lu -6.6179 4.6937 'International Tables Vol C Tables 4.2.6.8 and 6.1.1.4'
N N 0.0311 0.0180 'International Tables Vol C Tables 4.2.6.8 and 6.1.1.4'
O O 0.0492 0.0322 'International Tables Vol C Tables 4.2.6.8 and 6.1.1.4'

loop_
_exptl_crystal_face_index_h
_exptl_crystal_face_index_k
_exptl_crystal_face_index_l
_exptl_crystal_face_perp_dist
-2 -1 11 0.2043
4 -5 3 0.4056
6 1 -9 0.2184
-7 0 8 0.2911
-1 0 11 0.1425
4 -5 -2 0.4614
2 -6 0 0.4588
1 0 11 0.1636
-1 -1 -11 0.1793
8 0 6 0.2960
-8 -2 -5 0.3782
10 -1 2 0.3667
-10 -1 2 0.3843
7 1 -8 0.2043
7 -4 4 0.4193
1 -4 8 0.2400
1 1 11 0.2812
-8 0 7 0.3175
-2 4 -8 0.3697

loop_
_geom_angle_atom_site_label_1
_geom_angle_atom_site_label_2
_geom_angle_atom_site_label_3
_geom_angle
_geom_angle_site_symmetry_1
_geom_angle_site_symmetry_3
_geom_angle_publ_flag
O1 Lu1 O1 71.2(3) . 2_656 ?
O1 Lu1 O2 128.83(19) . 2_656 ?
O1 Lu1 O2 128.83(19) 2_656 . ?
O1 Lu1 O2 85.3(2) . . ?
O1 Lu1 O2 85.3(2) 2_656 2_656 ?
O1 Lu1 O6 119.7(2) 2_656 . ?
O1 Lu1 O6 52.6(2) . . ?
O1 Lu1 O6 119.7(2) . 2_656 ?
O1 Lu1 O6 52.6(2) 2_656 2_656 ?
O1 Lu1 O8 122.5(2) 2_656 . ?
O1 Lu1 O8 156.4(2) 2_656 2_656 ?
O1 Lu1 O8 122.5(2) . 2_656 ?
O1 Lu1 O8 156.4(2) . . ?
O2 Lu1 O2 140.8(3) . 2_656 ?
O4 Lu1 O1 80.6(2) 2_656 2_656 ?
O4 Lu1 O1 78.1(2) 2_656 . ?
O4 Lu1 O1 78.1(2) . 2_656 ?
O4 Lu1 O1 80.6(2) . . ?
O4 Lu1 O2 138.95(19) . 2_656 ?
O4 Lu1 O2 53.02(19) . . ?
O4 Lu1 O2 53.02(19) 2_656 2_656 ?
O4 Lu1 O2 138.95(19) 2_656 . ?
O4 Lu1 O4 153.7(3) . 2_656 ?
O4 Lu1 O6 108.9(2) . . ?
O4 Lu1 O6 108.9(2) 2_656 2_656 ?
O4 Lu1 O6 69.2(2) . 2_656 ?
O4 Lu1 O6 69.2(2) 2_656 . ?
O4 Lu1 O8 121.0(2) . 2_656 ?
O4 Lu1 O8 121.0(2) 2_656 . ?
O4 Lu1 O8 83.8(2) . . ?
O4 Lu1 O8 83.8(2) 2_656 2_656 ?
O6 Lu1 O2 70.8(2) . . ?
O6 Lu1 O2 70.8(2) 2_656 2_656 ?
O6 Lu1 O2 112.0(2) 2_656 . ?
O6 Lu1 O2 112.0(2) . 2_656 ?
O6 Lu1 O6 172.1(3) . 2_656 ?
O8 Lu1 O2 74.0(2) 2_656 . ?
O8 Lu1 O2 71.1(2) . . ?
O8 Lu1 O2 71.1(2) 2_656 2_656 ?
O8 Lu1 O2 74.0(2) . 2_656 ?
O8 Lu1 O6 69.9(2) 2_656 . ?
O8 Lu1 O6 117.8(2) 2_656 2_656 ?
O8 Lu1 O6 69.9(2) . 2_656 ?
O8 Lu1 O6 117.8(2) . . ?
O8 Lu1 O8 53.3(3) 2_656 . ?
N3 O1 Lu1 98.1(4) . . ?
N5 O2 Lu1 94.8(4) . . ?
N5 O4 Lu1 98.4(4) . . ?
N3 O6 Lu1 94.3(5) . . ?
O7 O7 N1 0(10) 2_656 2_656 ?
O7 O7 N1 0(10) 2_656 . ?
N1 O7 N1 0.000(2) . 2_656 ?
N1 O8 Lu1 95.3(5) . . ?
N1 O8 Lu1 95.3(5) 2_656 . ?
N1 O8 N1 0.0 2_656 . ?
O7 N1 O7 0.000(2) 2_656 . ?
O7 N1 O8 121.9(5) 2_656 2_656 ?
O7 N1 O8 121.9(5) . 2_656 ?
O7 N1 O8 121.9(5) . . ?
O7 N1 O8 121.9(5) 2_656 . ?
O8 N1 O8 116.2(10) 2_656 . ?
N1 N1 O7 0(10) 2_656 . ?
N1 N1 O7 0(10) 2_656 2_656 ?
N1 N1 O8 0(10) 2_656 . ?
N1 N1 O8 0(10) 2_656 2_656 ?
O1 N3 O6 114.9(7) . . ?
O3 N3 O1 123.8(9) . . ?
O3 N3 O6 121.3(9) . . ?
O2 N5 O4 113.7(6) . . ?
O5 N5 O2 123.0(9) . . ?
O5 N5 O4 123.3(8) . . ?
C1 N2 C5 125.0(14) . . ?
C1 N2 C6 108.9(9) . . ?
C6 N2 C5 126.1(15) . . ?
C1 N4 C2 125.8(9) . . ?
C1 N4 C4 110.2(10) . . ?
C4 N4 C2 124.0(10) . . ?
N2 C1 C3 127.6(11) . . ?
N4 C1 N2 106.4(9) . . ?
N4 C1 C3 126.0(12) . . ?
N4 C2 H2A 109.5 . . ?
N4 C2 H2B 109.5 . . ?
N4 C2 H2C 109.5 . . ?
H2A C2 H2B 109.5 . . ?
H2A C2 H2C 109.5 . . ?
H2B C2 H2C 109.5 . . ?
C1 C3 H3A 109.5 . . ?
C1 C3 H3B 109.5 . . ?
C1 C3 H3C 109.5 . . ?
H3A C3 H3B 109.5 . . ?
H3A C3 H3C 109.5 . . ?
H3B C3 H3C 109.5 . . ?
N4 C4 H4 126.1 . . ?
C6 C4 N4 107.9(9) . . ?
C6 C4 H4 126.1 . . ?
N2 C5 H5A 109.5 . . ?
N2 C5 H5B 109.5 . . ?
N2 C5 H5C 109.5 . . ?
H5A C5 H5B 109.5 . . ?
H5A C5 H5C 109.5 . . ?
H5B C5 H5C 109.5 . . ?
N2 C6 H6 126.7 . . ?
C4 C6 N2 106.6(10) . . ?
C4 C6 H6 126.7 . . ?

loop_
_geom_bond_atom_site_label_1
_geom_bond_atom_site_label_2
_geom_bond_distance
_geom_bond_site_symmetry_2
_geom_bond_publ_flag
Lu1 O1 2.369(5) . ?
Lu1 O1 2.369(5) 2_656 ?
Lu1 O2 2.433(6) 2_656 ?
Lu1 O2 2.433(6) . ?
Lu1 O4 2.356(5) 2_656 ?
Lu1 O4 2.355(5) . ?
Lu1 O6 2.427(6) . ?
Lu1 O6 2.427(6) 2_656 ?
Lu1 O8 2.386(5) 2_656 ?
Lu1 O8 2.386(5) . ?
O1 N3 1.244(10) . ?
O2 N5 1.275(9) . ?
O3 N3 1.221(10) . ?
O4 N5 1.280(10) . ?
O5 N5 1.196(10) . ?
O6 N3 1.279(8) . ?
O7 O7 0.00(2) 2_656 ?
O7 N1 1.212(19) . ?
O7 N1 1.212(19) 2_656 ?
O8 N1 1.261(8) 2_656 ?
O8 N1 1.261(8) . ?
N1 N1 0.00(2) 2_656 ?
N2 C1 1.365(16) . ?
N2 C5 1.446(17) . ?
N2 C6 1.380(14) . ?
N4 C1 1.312(14) . ?
N4 C2 1.462(15) . ?
N4 C4 1.371(12) . ?
C1 C3 1.476(14) . ?
C2 H2A 0.9600 . ?
C2 H2B 0.9600 . ?
C2 H2C 0.9600 . ?
C3 H3A 0.9600 . ?
C3 H3B 0.9600 . ?
C3 H3C 0.9600 . ?
C4 H4 0.9300 . ?
C4 C6 1.328(18) . ?
C5 H5A 0.9600 . ?
C5 H5B 0.9600 . ?
C5 H5C 0.9600 . ?
C6 H6 0.9300 . ?

loop_
_geom_torsion_atom_site_label_1
_geom_torsion_atom_site_label_2
_geom_torsion_atom_site_label_3
_geom_torsion_atom_site_label_4
_geom_torsion
_geom_torsion_site_symmetry_1
_geom_torsion_site_symmetry_2
_geom_torsion_site_symmetry_3
_geom_torsion_site_symmetry_4
_geom_torsion_publ_flag
Lu1 O1 N3 O3 179.0(9) . . . . ?
Lu1 O1 N3 O6 -0.8(8) . . . . ?
Lu1 O2 N5 O4 -4.2(6) . . . . ?
Lu1 O2 N5 O5 173.6(7) . . . . ?
Lu1 O4 N5 O2 4.4(6) . . . . ?
Lu1 O4 N5 O5 -173.5(7) . . . . ?
Lu1 O6 N3 O1 0.8(8) . . . . ?
Lu1 O6 N3 O3 -179.0(8) . . . . ?
Lu1 O8 N1 O7 180.000(3) . . . . ?
Lu1 O8 N1 O7 180.000(3) . . . 2_656 ?
Lu1 O8 N1 O8 -0.001(3) . . . 2_656 ?
Lu1 O8 N1 N1 0.0(13) . . . 2_656 ?
O7 O7 N1 O8 0(100) 2_656 . . 2_656 ?
O7 O7 N1 O8 0(100) 2_656 . . . ?
O7 O7 N1 N1 0.0 2_656 . . 2_656 ?
N1 O7 N1 O7 0(100) 2_656 . . 2_656 ?
N1 O7 N1 O8 0(100) 2_656 . . . ?
N1 O7 N1 O8 0(100) 2_656 . . 2_656 ?
N1 O8 N1 O7 0(100) 2_656 . . . ?
N1 O8 N1 O7 0(100) 2_656 . . 2_656 ?
N1 O8 N1 O8 0(100) 2_656 . . 2_656 ?
N4 C4 C6 N2 -0.1(13) . . . . ?
C1 N2 C6 C4 0.0(12) . . . . ?
C1 N4 C4 C6 0.2(12) . . . . ?
C2 N4 C1 N2 178.4(9) . . . . ?
C2 N4 C1 C3 -2.3(15) . . . . ?
C2 N4 C4 C6 -178.4(10) . . . . ?
C4 N4 C1 N2 -0.2(10) . . . . ?
C4 N4 C1 C3 179.2(9) . . . . ?
C5 N2 C1 N4 176.5(10) . . . . ?
C5 N2 C1 C3 -2.8(15) . . . . ?
C5 N2 C6 C4 -176.3(10) . . . . ?
C6 N2 C1 N4 0.1(10) . . . . ?
C6 N2 C1 C3 -179.2(10) . . . . ?

loop_
_exptl_oxdiff_crystal_face_indexfrac_h
_exptl_oxdiff_crystal_face_indexfrac_k
_exptl_oxdiff_crystal_face_indexfrac_l
_exptl_oxdiff_crystal_face_x
_exptl_oxdiff_crystal_face_y
_exptl_oxdiff_crystal_face_z
-1.9954 -0.9953 11.0054 0.6681 -0.1530 0.7930
3.9909 -5.0033 2.9856 -0.4286 0.1527 0.8201
6.0006 0.9932 -9.0076 -0.8419 -0.1818 -0.5603
-6.9993 0.0074 8.0104 0.9202 0.1786 0.3645
-0.9916 0.0043 11.0071 0.6596 -0.3235 0.7136
3.9866 -5.0049 -2.0173 -0.6965 0.3297 0.4846
1.9836 -6.0032 -0.0170 -0.5105 0.4955 0.6736
1.0102 0.0029 11.0055 0.5191 -0.4555 0.7629
-1.0132 -1.0032 -11.0080 -0.5808 0.5601 -0.6588
8.0120 -0.0035 5.9968 -0.2404 -0.7404 0.5997
-8.0172 -1.9967 -5.0013 0.1707 0.9141 -0.3244
10.0073 -1.0065 1.9902 -0.6569 -0.6261 0.4845
-10.0100 -0.9928 2.0069 0.7478 0.6936 -0.0080
7.0023 0.9929 -8.0079 -0.8586 -0.2832 -0.4686
6.9973 -4.0047 3.9862 -0.5241 -0.1853 0.8571
0.9955 -3.9993 7.9935 0.1117 0.0690 0.9778
1.0132 1.0032 11.0080 0.5808 -0.5601 0.6588
-8.0010 0.0078 7.0107 0.9369 0.2800 0.2728
-1.9964 4.0000 -7.9927 -0.0414 -0.0030 -1.0024
